data_7105594
loop_
_publ_author_name
'Wu, Jin-Ji'
'Cao, Man-Li'
'Ye, Bao-Hui'

_publ_section_title
;
 Spontaneous chiral resolution of mer-[Co(II)(N,N,O-L3)2] enantiomers
 mediated by pi-pi interactions.
;
_journal_issue 21
_journal_name_full 'Chemical communications (Cambridge, England)'
_journal_page_first 3687
_journal_page_last 3689
_journal_paper_doi 10.1039/c002167a
_journal_volume 46
_journal_year 2010
_chemical_formula_sum 'C36 H20 Cl4 Co N6 O3'
_chemical_formula_weight 785.33
_chemical_name_systematic
;
?
;
_space_group_IT_number 167
_symmetry_cell_setting trigonal
_symmetry_space_group_name_Hall '-R 3 2"c'
_symmetry_space_group_name_H-M 'R -3 c :H'
_atom_sites_solution_hydrogens geom
_atom_sites_solution_primary direct
_atom_sites_solution_secondary difmap
_audit_creation_method SHELXL-97
_cell_angle_alpha 90.00
_cell_angle_beta 90.00
_cell_angle_gamma 120.00
_cell_formula_units_Z 18
_cell_length_a 28.4649(7)
_cell_length_b 28.4649(7)
_cell_length_c 21.9509(5)
_cell_measurement_reflns_used 3344
_cell_measurement_temperature 123(2)
_cell_measurement_theta_max 26.00
_cell_measurement_theta_min 2.03
_cell_volume 15402.9(6)
_computing_cell_refinement 'Bruker SMART'
_computing_data_collection 'Bruker SMART'
_computing_data_reduction 'Bruker SAINT'
_computing_molecular_graphics 'Bruker SHELXTL'
_computing_publication_material 'Bruker SHELXTL'
_computing_structure_refinement 'SHELXL-97 (Sheldrick, 1997)'
_computing_structure_solution 'SHELXS-97 (Sheldrick, 1990)'
_diffrn_ambient_temperature 123(2)
_diffrn_measured_fraction_theta_full 0.988
_diffrn_measured_fraction_theta_max 0.988
_diffrn_measurement_device_type 'CCD area detector'
_diffrn_measurement_method 'phi and omega scans'
_diffrn_radiation_monochromator graphite
_diffrn_radiation_source 'fine-focus sealed tube'
_diffrn_radiation_type MoK\a
_diffrn_radiation_wavelength 0.71073
_diffrn_reflns_av_R_equivalents 0.0256
_diffrn_reflns_av_sigmaI/netI 0.0197
_diffrn_reflns_limit_h_max 35
_diffrn_reflns_limit_h_min -15
_diffrn_reflns_limit_k_max 8
_diffrn_reflns_limit_k_min -35
_diffrn_reflns_limit_l_max 25
_diffrn_reflns_limit_l_min -26
_diffrn_reflns_number 16027
_diffrn_reflns_theta_full 26.00
_diffrn_reflns_theta_max 26.00
_diffrn_reflns_theta_min 2.03
_diffrn_standards_decay_% 0
_exptl_absorpt_coefficient_mu 0.861
_exptl_absorpt_correction_T_max 0.8467
_exptl_absorpt_correction_T_min 0.7527
_exptl_absorpt_correction_type multi-scan
_exptl_absorpt_process_details SADABS
_exptl_crystal_colour 'dark red'
_exptl_crystal_density_diffrn 1.524
_exptl_crystal_density_method 'not measured'
_exptl_crystal_description block
_exptl_crystal_F_000 7145
_exptl_crystal_size_max 0.35
_exptl_crystal_size_mid 0.25
_exptl_crystal_size_min 0.20
_refine_diff_density_max 1.172
_refine_diff_density_min -0.337
_refine_diff_density_rms 0.094
_refine_ls_extinction_method none
_refine_ls_goodness_of_fit_ref 1.049
_refine_ls_hydrogen_treatment constr
_refine_ls_matrix_type full
_refine_ls_number_parameters 229
_refine_ls_number_reflns 3344
_refine_ls_number_restraints 0
_refine_ls_restrained_S_all 1.049
_refine_ls_R_factor_all 0.0526
_refine_ls_R_factor_gt 0.0464
_refine_ls_shift/su_max 0.001
_refine_ls_shift/su_mean 0.000
_refine_ls_structure_factor_coef Fsqd
_refine_ls_weighting_details 'calc w=1/[\s^2^(Fo^2^)+(0.0949P)^2^+26.7011P] where P=(Fo^2^+2Fc^2^)/3'
_refine_ls_weighting_scheme calc
_refine_ls_wR_factor_gt 0.1361
_refine_ls_wR_factor_ref 0.1430
_reflns_number_gt 2909
_reflns_number_total 3344
_reflns_threshold_expression >2sigma(I)
_cod_data_source_file c002167a.txt
_cod_data_source_block complex_2
_cod_depositor_comments
;
The following automatic conversions were performed:
'_refine_ls_hydrogen_treatment' value 'CONSTR' changed to 'constr'
according to '/home/saulius/struct/CIF-dictionaries/cif_core.dic'
dictionary named 'cif_core.dic' version 2.4.1 from 2010-06-29.

Automatic conversion script
Id: cif_fix_enum 1527 2010-12-29 10:47:43Z saulius 
;
_cod_original_sg_symbol_H-M R-3c
_cod_database_code 7105594

loop_
_symmetry_equiv_pos_as_xyz
'x, y, z'
'-y, x-y, z'
'-x+y, -x, z'
'y, x, -z+1/2'
'-x, -x+y, -z+1/2'
'x-y, -y, -z+1/2'
'x+2/3, y+1/3, z+1/3'
'-y+2/3, x-y+1/3, z+1/3'
'-x+y+2/3, -x+1/3, z+1/3'
'y+2/3, x+1/3, -z+5/6'
'-x+2/3, -x+y+1/3, -z+5/6'
'x-y+2/3, -y+1/3, -z+5/6'
'x+1/3, y+2/3, z+2/3'
'-y+1/3, x-y+2/3, z+2/3'
'-x+y+1/3, -x+2/3, z+2/3'
'y+1/3, x+2/3, -z+7/6'
'-x+1/3, -x+y+2/3, -z+7/6'
'x-y+1/3, -y+2/3, -z+7/6'
'-x, -y, -z'
'y, -x+y, -z'
'x-y, x, -z'
'-y, -x, z-1/2'
'x, x-y, z-1/2'
'-x+y, y, z-1/2'
'-x+2/3, -y+1/3, -z+1/3'
'y+2/3, -x+y+1/3, -z+1/3'
'x-y+2/3, x+1/3, -z+1/3'
'-y+2/3, -x+1/3, z-1/6'
'x+2/3, x-y+1/3, z-1/6'
'-x+y+2/3, y+1/3, z-1/6'
'-x+1/3, -y+2/3, -z+2/3'
'y+1/3, -x+y+2/3, -z+2/3'
'x-y+1/3, x+2/3, -z+2/3'
'-y+1/3, -x+2/3, z+1/6'
'x+1/3, x-y+2/3, z+1/6'
'-x+y+1/3, y+2/3, z+1/6'

loop_
_atom_site_label
_atom_site_type_symbol
_atom_site_fract_x
_atom_site_fract_y
_atom_site_fract_z
_atom_site_U_iso_or_equiv
_atom_site_adp_type
_atom_site_occupancy
_atom_site_symmetry_multiplicity
_atom_site_calc_flag
_atom_site_refinement_flags
_atom_site_disorder_assembly
_atom_site_disorder_group
Co1 Co 0.6667 0.722674(16) 0.0833 0.02943(18) Uani 1 2 d S . .
Cl1 Cl 0.88498(4) 1.00899(3) 0.08286(5) 0.0653(3) Uani 1 1 d . . .
Cl2 Cl 0.73032(3) 0.86802(3) -0.06730(3) 0.0430(2) Uani 1 1 d . . .
O1 O 0.71204(8) 0.78784(7) 0.02640(8) 0.0346(4) Uani 1 1 d . . .
N1 N 0.65461(9) 0.65703(9) 0.14516(10) 0.0343(5) Uani 1 1 d . . .
N2 N 0.73592(9) 0.75549(8) 0.13429(9) 0.0310(5) Uani 1 1 d . . .
N3 N 0.82062(9) 0.80068(9) 0.16621(10) 0.0347(5) Uani 1 1 d . . .
C1 C 0.61016(13) 0.60745(11) 0.14785(14) 0.0434(7) Uani 1 1 d . . .
H1A H 0.5801 0.5999 0.1226 0.052 Uiso 1 1 calc R . .
C2 C 0.60648(15) 0.56704(12) 0.18586(15) 0.0518(8) Uani 1 1 d . . .
H2A H 0.5746 0.5323 0.1865 0.062 Uiso 1 1 calc R . .
C3 C 0.64999(14) 0.57812(13) 0.22287(14) 0.0494(8) Uani 1 1 d . . .
H3A H 0.6484 0.5509 0.2493 0.059 Uiso 1 1 calc R . .
C5 C 0.69733(12) 0.66773(11) 0.18129(12) 0.0350(6) Uani 1 1 d . . .
C6 C 0.74327(11) 0.72251(11) 0.17360(11) 0.0331(6) Uani 1 1 d . . .
C7 C 0.79582(12) 0.74975(11) 0.19502(12) 0.0358(6) Uani 1 1 d . . .
C8 C 0.82752(13) 0.73797(13) 0.23560(13) 0.0442(7) Uani 1 1 d . . .
H8A H 0.8114 0.7047 0.2574 0.053 Uiso 1 1 calc R . .
C9 C 0.88099(15) 0.77457(15) 0.24289(15) 0.0520(8) Uani 1 1 d . . .
H9A H 0.9023 0.7669 0.2701 0.062 Uiso 1 1 calc R . .
C10 C 0.90534(13) 0.82416(15) 0.21020(15) 0.0506(8) Uani 1 1 d . . .
H10A H 0.9430 0.8490 0.2151 0.061 Uiso 1 1 calc R . .
C11 C 0.87599(12) 0.83658(13) 0.17242(14) 0.0429(7) Uani 1 1 d . . .
H11A H 0.8929 0.8696 0.1501 0.051 Uiso 1 1 calc R . .
C12 C 0.78173(11) 0.80266(11) 0.12987(12) 0.0327(6) Uani 1 1 d . . .
C13 C 0.78832(11) 0.84694(11) 0.09089(12) 0.0332(6) Uani 1 1 d . . .
C14 C 0.82800(12) 0.90110(11) 0.10384(13) 0.0381(6) Uani 1 1 d . . .
H14A H 0.8490 0.9092 0.1400 0.046 Uiso 1 1 calc R . .
C15 C 0.83651(12) 0.94216(11) 0.06481(14) 0.0420(7) Uani 1 1 d . . .
C16 C 0.80704(12) 0.93229(11) 0.01193(13) 0.0386(6) Uani 1 1 d . . .
H16A H 0.8144 0.9608 -0.0157 0.046 Uiso 1 1 calc R . .
C17 C 0.76686(12) 0.88025(11) 0.00029(12) 0.0347(6) Uani 1 1 d . . .
C18 C 0.75257(11) 0.83462(10) 0.03935(12) 0.0313(5) Uani 1 1 d . . .
C4 C 0.69590(14) 0.62881(12) 0.22141(13) 0.0431(7) Uani 1 1 d . . .
H4A H 0.7259 0.6371 0.2471 0.052 Uiso 1 1 calc R . .
O1W O 0.0000 0.0000 0.5000 0.315(13) Uiso 1 6 d S . .
O2W O -0.0159(15) -0.0309(10) 0.2826(12) 0.154(12) Uiso 0.17 1 d P . 1
O2W' O 0.0000 0.0000 0.3786(13) 0.228(12) Uiso 0.50 3 d SP A 2

loop_
_atom_site_aniso_label
_atom_site_aniso_U_11
_atom_site_aniso_U_22
_atom_site_aniso_U_33
_atom_site_aniso_U_23
_atom_site_aniso_U_13
_atom_site_aniso_U_12
Co1 0.0344(3) 0.0301(2) 0.0252(3) 0.00147(9) 0.00294(18) 0.01718(15)
Cl1 0.0724(6) 0.0307(4) 0.0727(6) -0.0001(3) -0.0080(4) 0.0108(4)
Cl2 0.0549(4) 0.0382(4) 0.0382(4) 0.0078(3) 0.0004(3) 0.0250(3)
O1 0.0411(10) 0.0314(9) 0.0300(10) 0.0039(7) 0.0021(8) 0.0172(8)
N1 0.0450(13) 0.0316(11) 0.0268(11) -0.0003(8) 0.0043(9) 0.0195(10)
N2 0.0390(12) 0.0331(11) 0.0249(11) 0.0009(8) 0.0028(8) 0.0210(10)
N3 0.0386(12) 0.0390(12) 0.0307(12) -0.0028(9) 0.0007(9) 0.0226(10)
C1 0.0554(18) 0.0362(15) 0.0332(16) 0.0011(11) 0.0071(12) 0.0188(13)
C2 0.066(2) 0.0340(15) 0.0462(18) 0.0045(13) 0.0168(15) 0.0178(15)
C3 0.073(2) 0.0432(16) 0.0400(17) 0.0128(13) 0.0157(15) 0.0351(16)
C5 0.0489(16) 0.0386(14) 0.0245(13) 0.0025(10) 0.0071(11) 0.0272(13)
C6 0.0451(15) 0.0385(14) 0.0236(12) -0.0007(10) 0.0013(10) 0.0267(12)
C7 0.0490(16) 0.0410(14) 0.0267(13) -0.0016(10) 0.0020(11) 0.0295(13)
C8 0.0561(18) 0.0524(18) 0.0343(15) -0.0033(13) -0.0052(13) 0.0347(15)
C9 0.059(2) 0.065(2) 0.0422(17) -0.0046(15) -0.0120(15) 0.0379(18)
C10 0.0429(17) 0.060(2) 0.0503(18) -0.0038(15) -0.0049(13) 0.0266(16)
C11 0.0384(15) 0.0470(16) 0.0425(16) -0.0023(12) -0.0005(12) 0.0207(13)
C12 0.0377(14) 0.0369(14) 0.0266(13) -0.0025(10) 0.0019(10) 0.0210(12)
C13 0.0383(14) 0.0326(13) 0.0325(14) 0.0018(10) 0.0064(11) 0.0205(11)
C14 0.0415(15) 0.0371(14) 0.0366(15) -0.0025(11) 0.0024(11) 0.0203(13)
C15 0.0438(16) 0.0294(13) 0.0480(17) 0.0001(11) 0.0071(13) 0.0148(12)
C16 0.0485(16) 0.0310(13) 0.0400(15) 0.0074(11) 0.0125(12) 0.0226(12)
C17 0.0416(15) 0.0363(14) 0.0323(14) 0.0048(11) 0.0086(11) 0.0240(12)
C18 0.0362(13) 0.0314(13) 0.0308(13) 0.0027(10) 0.0073(10) 0.0203(11)
C4 0.0611(19) 0.0472(17) 0.0309(15) 0.0065(12) 0.0079(12) 0.0345(15)

loop_
_atom_type_symbol
_atom_type_description
_atom_type_scat_dispersion_real
_atom_type_scat_dispersion_imag
_atom_type_scat_source
C C 0.0033 0.0016 'International Tables Vol C Tables 4.2.6.8 and 6.1.1.4'
H H 0.0000 0.0000 'International Tables Vol C Tables 4.2.6.8 and 6.1.1.4'
Cl Cl 0.1484 0.1585 'International Tables Vol C Tables 4.2.6.8 and 6.1.1.4'
Co Co 0.3494 0.9721 'International Tables Vol C Tables 4.2.6.8 and 6.1.1.4'
N N 0.0061 0.0033 'International Tables Vol C Tables 4.2.6.8 and 6.1.1.4'
O O 0.0106 0.0060 'International Tables Vol C Tables 4.2.6.8 and 6.1.1.4'

loop_
_geom_angle_atom_site_label_1
_geom_angle_atom_site_label_2
_geom_angle_atom_site_label_3
_geom_angle
_geom_angle_site_symmetry_1
_geom_angle_site_symmetry_3
_geom_angle_publ_flag
N2 Co1 N2 177.11(12) 17_654 . ?
N2 Co1 O1 83.89(8) 17_654 17_654 ?
N2 Co1 O1 97.81(8) . 17_654 ?
N2 Co1 O1 97.81(8) 17_654 . ?
N2 Co1 O1 83.89(8) . . ?
O1 Co1 O1 108.42(11) 17_654 . ?
N2 Co1 N1 101.90(8) 17_654 . ?
N2 Co1 N1 75.80(8) . . ?
O1 Co1 N1 90.30(8) 17_654 . ?
O1 Co1 N1 154.14(8) . . ?
N2 Co1 N1 75.80(8) 17_654 17_654 ?
N2 Co1 N1 101.90(8) . 17_654 ?
O1 Co1 N1 154.14(8) 17_654 17_654 ?
O1 Co1 N1 90.30(8) . 17_654 ?
N1 Co1 N1 78.61(11) . 17_654 ?
C18 O1 Co1 129.11(17) . . ?
C1 N1 C5 118.6(2) . . ?
C1 N1 Co1 125.8(2) . . ?
C5 N1 Co1 115.53(17) . . ?
C12 N2 C6 109.3(2) . . ?
C12 N2 Co1 131.17(18) . . ?
C6 N2 Co1 118.43(18) . . ?
C12 N3 C11 131.3(2) . . ?
C12 N3 C7 107.5(2) . . ?
C11 N3 C7 120.9(2) . . ?
N1 C1 C2 122.7(3) . . ?
N1 C1 H1A 118.7 . . ?
C2 C1 H1A 118.7 . . ?
C3 C2 C1 118.7(3) . . ?
C3 C2 H2A 120.7 . . ?
C1 C2 H2A 120.7 . . ?
C2 C3 C4 119.9(3) . . ?
C2 C3 H3A 120.1 . . ?
C4 C3 H3A 120.1 . . ?
N1 C5 C4 121.6(3) . . ?
N1 C5 C6 113.4(2) . . ?
C4 C5 C6 125.0(3) . . ?
N2 C6 C7 109.0(2) . . ?
N2 C6 C5 116.4(2) . . ?
C7 C6 C5 134.6(3) . . ?
C6 C7 N3 105.7(2) . . ?
C6 C7 C8 136.0(3) . . ?
N3 C7 C8 118.3(3) . . ?
C9 C8 C7 119.5(3) . . ?
C9 C8 H8A 120.2 . . ?
C7 C8 H8A 120.2 . . ?
C8 C9 C10 120.5(3) . . ?
C8 C9 H9A 119.8 . . ?
C10 C9 H9A 119.8 . . ?
C11 C10 C9 121.0(3) . . ?
C11 C10 H10A 119.5 . . ?
C9 C10 H10A 119.5 . . ?
C10 C11 N3 119.5(3) . . ?
C10 C11 H11A 120.3 . . ?
N3 C11 H11A 120.3 . . ?
N2 C12 N3 108.5(2) . . ?
N2 C12 C13 123.7(2) . . ?
N3 C12 C13 127.8(2) . . ?
C14 C13 C18 120.4(2) . . ?
C14 C13 C12 120.9(3) . . ?
C18 C13 C12 118.7(2) . . ?
C15 C14 C13 120.6(3) . . ?
C15 C14 H14A 119.7 . . ?
C13 C14 H14A 119.7 . . ?
C14 C15 C16 121.6(3) . . ?
C14 C15 Cl1 119.6(2) . . ?
C16 C15 Cl1 118.8(2) . . ?
C17 C16 C15 118.2(3) . . ?
C17 C16 H16A 120.9 . . ?
C15 C16 H16A 120.9 . . ?
C16 C17 C18 125.0(3) . . ?
C16 C17 Cl2 117.8(2) . . ?
C18 C17 Cl2 117.2(2) . . ?
O1 C18 C17 120.5(2) . . ?
O1 C18 C13 125.8(2) . . ?
C17 C18 C13 113.7(2) . . ?
C3 C4 C5 118.7(3) . . ?
C3 C4 H4A 120.7 . . ?
C5 C4 H4A 120.7 . . ?
O2W O2W O2W 60.000(8) 2 3 ?
O2W O2W O2W 90.4(14) 2 4 ?
O2W O2W O2W 67(3) 3 4 ?
O2W O2W O2W 65(3) 2 5 ?
O2W O2W O2W 89.6(15) 3 5 ?
O2W O2W O2W 48(2) 4 5 ?

loop_
_geom_bond_atom_site_label_1
_geom_bond_atom_site_label_2
_geom_bond_distance
_geom_bond_site_symmetry_2
_geom_bond_publ_flag
Co1 N2 2.042(2) 17_654 ?
Co1 N2 2.042(2) . ?
Co1 O1 2.0676(18) 17_654 ?
Co1 O1 2.0677(18) . ?
Co1 N1 2.193(2) . ?
Co1 N1 2.193(2) 17_654 ?
Cl1 C15 1.748(3) . ?
Cl2 C17 1.744(3) . ?
O1 C18 1.284(3) . ?
N1 C1 1.346(4) . ?
N1 C5 1.353(4) . ?
N2 C12 1.327(3) . ?
N2 C6 1.366(3) . ?
N3 C12 1.388(3) . ?
N3 C11 1.392(4) . ?
N3 C7 1.406(4) . ?
C1 C2 1.382(4) . ?
C1 H1A 0.9500 . ?
C2 C3 1.379(5) . ?
C2 H2A 0.9500 . ?
C3 C4 1.380(5) . ?
C3 H3A 0.9500 . ?
C5 C4 1.400(4) . ?
C5 C6 1.460(4) . ?
C6 C7 1.379(4) . ?
C7 C8 1.422(4) . ?
C8 C9 1.357(5) . ?
C8 H8A 0.9500 . ?
C9 C10 1.418(5) . ?
C9 H9A 0.9500 . ?
C10 C11 1.344(5) . ?
C10 H10A 0.9500 . ?
C11 H11A 0.9500 . ?
C12 C13 1.456(4) . ?
C13 C14 1.411(4) . ?
C13 C18 1.443(4) . ?
C14 C15 1.370(4) . ?
C14 H14A 0.9500 . ?
C15 C16 1.376(4) . ?
C16 C17 1.369(4) . ?
C16 H16A 0.9500 . ?
C17 C18 1.435(4) . ?
C4 H4A 0.9500 . ?
O2W O2W 1.32(4) 2 ?
O2W O2W 1.32(4) 3 ?
O2W O2W 1.61(6) 4 ?
O2W O2W 1.63(6) 5 ?

loop_
_geom_torsion_atom_site_label_1
_geom_torsion_atom_site_label_2
_geom_torsion_atom_site_label_3
_geom_torsion_atom_site_label_4
_geom_torsion
_geom_torsion_site_symmetry_1
_geom_torsion_site_symmetry_2
_geom_torsion_site_symmetry_3
_geom_torsion_site_symmetry_4
_geom_torsion_publ_flag
N2 Co1 O1 C18 155.8(2) 17_654 . . . ?
N2 Co1 O1 C18 -26.6(2) . . . . ?
O1 Co1 O1 C18 69.6(2) 17_654 . . . ?
N1 Co1 O1 C18 -64.7(3) . . . . ?
N1 Co1 O1 C18 -128.5(2) 17_654 . . . ?
N2 Co1 N1 C1 -3.2(2) 17_654 . . . ?
N2 Co1 N1 C1 178.6(2) . . . . ?
O1 Co1 N1 C1 80.7(2) 17_654 . . . ?
O1 Co1 N1 C1 -142.0(2) . . . . ?
N1 Co1 N1 C1 -75.8(2) 17_654 . . . ?
N2 Co1 N1 C5 173.66(18) 17_654 . . . ?
N2 Co1 N1 C5 -4.54(18) . . . . ?
O1 Co1 N1 C5 -102.52(18) 17_654 . . . ?
O1 Co1 N1 C5 34.8(3) . . . . ?
N1 Co1 N1 C5 101.0(2) 17_654 . . . ?
N2 Co1 N2 C12 135.5(2) 17_654 . . . ?
O1 Co1 N2 C12 -98.5(2) 17_654 . . . ?
O1 Co1 N2 C12 9.3(2) . . . . ?
N1 Co1 N2 C12 173.1(2) . . . . ?
N1 Co1 N2 C12 98.3(2) 17_654 . . . ?
N2 Co1 N2 C6 -31.26(18) 17_654 . . . ?
O1 Co1 N2 C6 94.73(18) 17_654 . . . ?
O1 Co1 N2 C6 -157.45(19) . . . . ?
N1 Co1 N2 C6 6.41(18) . . . . ?
N1 Co1 N2 C6 -68.43(19) 17_654 . . . ?
C5 N1 C1 C2 -0.2(4) . . . . ?
Co1 N1 C1 C2 176.5(2) . . . . ?
N1 C1 C2 C3 0.5(5) . . . . ?
C1 C2 C3 C4 0.1(5) . . . . ?
C1 N1 C5 C4 -0.7(4) . . . . ?
Co1 N1 C5 C4 -177.8(2) . . . . ?
C1 N1 C5 C6 179.2(2) . . . . ?
Co1 N1 C5 C6 2.1(3) . . . . ?
C12 N2 C6 C7 0.0(3) . . . . ?
Co1 N2 C6 C7 169.44(17) . . . . ?
C12 N2 C6 C5 -177.0(2) . . . . ?
Co1 N2 C6 C5 -7.5(3) . . . . ?
N1 C5 C6 N2 3.2(3) . . . . ?
C4 C5 C6 N2 -176.9(2) . . . . ?
N1 C5 C6 C7 -172.8(3) . . . . ?
C4 C5 C6 C7 7.1(5) . . . . ?
N2 C6 C7 N3 -1.0(3) . . . . ?
C5 C6 C7 N3 175.2(3) . . . . ?
N2 C6 C7 C8 -179.8(3) . . . . ?
C5 C6 C7 C8 -3.6(5) . . . . ?
C12 N3 C7 C6 1.5(3) . . . . ?
C11 N3 C7 C6 -172.8(2) . . . . ?
C12 N3 C7 C8 -179.4(2) . . . . ?
C11 N3 C7 C8 6.2(4) . . . . ?
C6 C7 C8 C9 175.3(3) . . . . ?
N3 C7 C8 C9 -3.5(4) . . . . ?
C7 C8 C9 C10 -0.3(5) . . . . ?
C8 C9 C10 C11 1.4(5) . . . . ?
C9 C10 C11 N3 1.3(5) . . . . ?
C12 N3 C11 C10 -178.1(3) . . . . ?
C7 N3 C11 C10 -5.2(4) . . . . ?
C6 N2 C12 N3 1.0(3) . . . . ?
Co1 N2 C12 N3 -166.64(17) . . . . ?
C6 N2 C12 C13 178.9(2) . . . . ?
Co1 N2 C12 C13 11.3(4) . . . . ?
C11 N3 C12 N2 172.0(3) . . . . ?
C7 N3 C12 N2 -1.6(3) . . . . ?
C11 N3 C12 C13 -5.8(4) . . . . ?
C7 N3 C12 C13 -179.4(2) . . . . ?
N2 C12 C13 C14 155.6(3) . . . . ?
N3 C12 C13 C14 -26.9(4) . . . . ?
N2 C12 C13 C18 -22.9(4) . . . . ?
N3 C12 C13 C18 154.6(3) . . . . ?
C18 C13 C14 C15 -6.0(4) . . . . ?
C12 C13 C14 C15 175.5(3) . . . . ?
C13 C14 C15 C16 -0.1(4) . . . . ?
C13 C14 C15 Cl1 178.7(2) . . . . ?
C14 C15 C16 C17 2.9(4) . . . . ?
Cl1 C15 C16 C17 -175.9(2) . . . . ?
C15 C16 C17 C18 0.4(4) . . . . ?
C15 C16 C17 Cl2 -179.2(2) . . . . ?
Co1 O1 C18 C17 -158.09(18) . . . . ?
Co1 O1 C18 C13 23.7(4) . . . . ?
C16 C17 C18 O1 175.7(2) . . . . ?
Cl2 C17 C18 O1 -4.7(3) . . . . ?
C16 C17 C18 C13 -5.9(4) . . . . ?
Cl2 C17 C18 C13 173.70(18) . . . . ?
C14 C13 C18 O1 -173.3(2) . . . . ?
C12 C13 C18 O1 5.2(4) . . . . ?
C14 C13 C18 C17 8.4(3) . . . . ?
C12 C13 C18 C17 -173.0(2) . . . . ?
C2 C3 C4 C5 -0.9(4) . . . . ?
N1 C5 C4 C3 1.3(4) . . . . ?
C6 C5 C4 C3 -178.6(3) . . . . ?
